data_4309746
loop_
_publ_author_name
'Hongshan He'
'David T. Puerta'
'Seth M. Cohen'
'Kenton R. Rodgers'

_publ_section_title
;
Structural and Spectroscopic Study of Reactions between Chelating
Zinc-Binding Groups and Mimics of the Matrix Metalloproteinase and
Disintegrin Metalloprotease Catalytic Sites: The Coordination Chemistry
of Metalloprotease Inhibition
;
_journal_name_full 'Inorganic Chemistry'
_journal_page_first 7431
_journal_page_last 7442
_journal_paper_doi 10.1021/ic050723p
_journal_volume 44
_journal_year 2005
_chemical_formula_sum 'C40 H41 B Cl N7 O5 Zn'
_chemical_formula_weight 811.43
_chemical_name_systematic
; 
 ? 
;
_space_group_IT_number 14
_symmetry_cell_setting monoclinic
_symmetry_space_group_name_Hall '-P 2ybc'
_symmetry_space_group_name_H-M 'P 1 21/c 1'
_atom_sites_solution_hydrogens geom
_atom_sites_solution_primary direct
_atom_sites_solution_secondary difmap
_audit_creation_method SHELXL-97
_cell_angle_alpha 90.00
_cell_angle_beta 101.066(2)
_cell_angle_gamma 90.00
_cell_formula_units_Z 4
_cell_length_a 15.2835(15)
_cell_length_b 11.7403(12)
_cell_length_c 21.487(2)
_cell_measurement_temperature 100(2)
_cell_volume 3783.8(6)
_computing_structure_refinement 'SHELXL-97 (Sheldrick, 1997)'
_computing_structure_solution 'SHELXS-97 (Sheldrick, 1990)'
_diffrn_ambient_temperature 100(2)
_diffrn_measured_fraction_theta_full 0.995
_diffrn_measured_fraction_theta_max 0.995
_diffrn_radiation_monochromator graphite
_diffrn_radiation_source 'fine-focus sealed tube'
_diffrn_radiation_type MoK\a
_diffrn_radiation_wavelength 0.71073
_diffrn_reflns_av_R_equivalents 0.0449
_diffrn_reflns_av_sigmaI/netI 0.0552
_diffrn_reflns_limit_h_max 19
_diffrn_reflns_limit_h_min -19
_diffrn_reflns_limit_k_max 15
_diffrn_reflns_limit_k_min -15
_diffrn_reflns_limit_l_max 27
_diffrn_reflns_limit_l_min -27
_diffrn_reflns_number 32102
_diffrn_reflns_theta_full 27.52
_diffrn_reflns_theta_max 27.52
_diffrn_reflns_theta_min 1.36
_exptl_absorpt_coefficient_mu 0.775
_exptl_crystal_colour yellow
_exptl_crystal_density_diffrn 1.424
_exptl_crystal_density_method 'not measured'
_exptl_crystal_description plate
_exptl_crystal_F_000 1688
_exptl_crystal_size_max .3
_exptl_crystal_size_mid .1
_exptl_crystal_size_min .05
_refine_diff_density_max 0.833
_refine_diff_density_min -0.754
_refine_diff_density_rms 0.068
_refine_ls_extinction_method none
_refine_ls_goodness_of_fit_ref 1.028
_refine_ls_hydrogen_treatment mixed
_refine_ls_matrix_type full
_refine_ls_number_parameters 508
_refine_ls_number_reflns 8656
_refine_ls_number_restraints 0
_refine_ls_restrained_S_all 1.028
_refine_ls_R_factor_all 0.0624
_refine_ls_R_factor_gt 0.0452
_refine_ls_shift/su_max 0.001
_refine_ls_shift/su_mean 0.000
_refine_ls_structure_factor_coef Fsqd
_refine_ls_weighting_details 'calc w=1/[\s^2^(Fo^2^)+(0.0505P)^2^+0.0000P] where P=(Fo^2^+2Fc^2^)/3'
_refine_ls_weighting_scheme calc
_refine_ls_wR_factor_gt 0.0990
_refine_ls_wR_factor_ref 0.1048
_reflns_number_gt 6775
_reflns_number_total 8656
_reflns_threshold_expression >2sigma(I)
_cod_data_source_file ic050723psi20050815_034514_2.cif
_cod_data_source_block compd2
_cod_original_cell_volume 3783.8(7)
_cod_database_code 4309746

loop_
_symmetry_equiv_pos_as_xyz
'x, y, z'
'-x, y+1/2, -z+1/2'
'-x, -y, -z'
'x, -y-1/2, z-1/2'

loop_
_atom_site_label
_atom_site_type_symbol
_atom_site_fract_x
_atom_site_fract_y
_atom_site_fract_z
_atom_site_U_iso_or_equiv
_atom_site_adp_type
_atom_site_occupancy
_atom_site_symmetry_multiplicity
_atom_site_calc_flag
_atom_site_refinement_flags
_atom_site_disorder_assembly
_atom_site_disorder_group
C16 C 0.44373(17) 0.3565(2) 0.95425(13) 0.0311(6) Uani 1 1 d . . .
H16 H 0.4613 0.3098 0.9906 0.037 Uiso 1 1 calc R . .
Zn1 Zn 0.181173(17) 0.20909(2) 0.905346(12) 0.01639(8) Uani 1 1 d . . .
Cl1 Cl 0.34917(4) 0.75374(5) 0.70620(3) 0.02699(15) Uani 1 1 d . . .
N5 N 0.02571(13) 0.28671(16) 0.94421(9) 0.0174(4) Uani 1 1 d . . .
N3 N 0.17404(12) 0.33733(16) 1.01501(9) 0.0181(4) Uani 1 1 d . . .
N6 N 0.04871(13) 0.24280(16) 0.89014(9) 0.0167(4) Uani 1 1 d . . .
C32 C 0.19493(16) 0.3448(2) 0.78066(11) 0.0229(5) Uani 1 1 d . . .
H32 H 0.1463 0.3524 0.8020 0.028 Uiso 1 1 calc R . .
C23 C -0.09365(15) 0.29928(18) 0.86795(11) 0.0175(5) Uani 1 1 d . . .
H23 H -0.1520 0.3156 0.8452 0.021 Uiso 1 1 calc R . .
O1 O 0.24920(11) 0.17973(13) 0.84221(7) 0.0195(4) Uani 1 1 d . . .
O2 O 0.28006(13) 0.69608(16) 0.72991(9) 0.0373(5) Uani 1 1 d . . .
N1 N 0.11491(13) 0.13881(16) 1.01387(9) 0.0183(4) Uani 1 1 d . . .
C22 C -0.06040(15) 0.32059(18) 0.93121(11) 0.0163(5) Uani 1 1 d . . .
N2 N 0.16799(12) 0.09575(16) 0.97465(9) 0.0180(4) Uani 1 1 d . . .
C31 C 0.25491(16) 0.2543(2) 0.79640(11) 0.0199(5) Uani 1 1 d . . .
O4 O 0.36563(16) 0.69665(19) 0.65115(10) 0.0539(6) Uani 1 1 d . . .
C25 C -0.02662(15) 0.19677(18) 0.78099(10) 0.0168(5) Uani 1 1 d . . .
O5 O 0.42874(14) 0.7529(2) 0.75429(11) 0.0524(6) Uani 1 1 d . . .
N4 N 0.21876(12) 0.33883(16) 0.96555(9) 0.0182(4) Uani 1 1 d . . .
B1 B 0.08706(18) 0.2664(2) 1.00941(13) 0.0181(6) Uani 1 1 d . . .
C24 C -0.02420(15) 0.24887(19) 0.84420(10) 0.0162(5) Uani 1 1 d . . .
C26 C -0.08945(16) 0.2319(2) 0.72902(11) 0.0221(5) Uani 1 1 d . . .
H26 H -0.1276 0.2942 0.7331 0.026 Uiso 1 1 calc R . .
C30 C 0.02904(16) 0.10590(19) 0.77369(11) 0.0203(5) Uani 1 1 d . . .
H30 H 0.0730 0.0817 0.8087 0.024 Uiso 1 1 calc R . .
C3 C 0.14509(16) -0.0395(2) 1.04274(11) 0.0228(5) Uani 1 1 d . . .
H3 H 0.1477 -0.1102 1.0646 0.027 Uiso 1 1 calc R . .
C21 C -0.10708(16) 0.3673(2) 0.98053(11) 0.0227(5) Uani 1 1 d . . .
H21A H -0.1061 0.3107 1.0142 0.034 Uiso 1 1 calc R . .
H21B H -0.1690 0.3851 0.9613 0.034 Uiso 1 1 calc R . .
H21C H -0.0768 0.4368 0.9986 0.034 Uiso 1 1 calc R . .
C33 C 0.20527(17) 0.4227(2) 0.73495(12) 0.0262(6) Uani 1 1 d . . .
H33 H 0.1644 0.4841 0.7259 0.031 Uiso 1 1 calc R . .
O3 O 0.32394(14) 0.86894(17) 0.69196(11) 0.0502(6) Uani 1 1 d . . .
C20 C 0.33697(17) 0.4774(2) 0.89046(12) 0.0241(5) Uani 1 1 d . . .
H20 H 0.2802 0.5132 0.8823 0.029 Uiso 1 1 calc R . .
C29 C 0.02106(17) 0.0504(2) 0.71609(12) 0.0247(5) Uani 1 1 d . . .
H29 H 0.0589 -0.0121 0.7118 0.030 Uiso 1 1 calc R . .
C18 C 0.47712(17) 0.4408(2) 0.85996(12) 0.0273(6) Uani 1 1 d . . .
H18 H 0.5167 0.4512 0.8313 0.033 Uiso 1 1 calc R . .
C13 C 0.30317(16) 0.4211(2) 1.05007(11) 0.0234(5) Uani 1 1 d . . .
H13 H 0.3516 0.4585 1.0765 0.028 Uiso 1 1 calc R . .
C12 C 0.22474(16) 0.38656(19) 1.06660(11) 0.0208(5) Uani 1 1 d . . .
C2 C 0.09993(16) 0.0575(2) 1.05491(11) 0.0214(5) Uani 1 1 d . . .
C4 C 0.18601(15) -0.01296(19) 0.99204(11) 0.0192(5) Uani 1 1 d . . .
C19 C 0.39567(18) 0.4942(2) 0.84926(12) 0.0265(6) Uani 1 1 d . . .
H19 H 0.3794 0.5428 0.8136 0.032 Uiso 1 1 calc R . .
C7 C 0.28614(16) -0.1380(2) 0.86049(12) 0.0238(5) Uani 1 1 d . . .
H7 H 0.2852 -0.1245 0.8168 0.029 Uiso 1 1 calc R . .
C8 C 0.33721(17) -0.2263(2) 0.89141(13) 0.0277(6) Uani 1 1 d . . .
H8 H 0.3717 -0.2731 0.8692 0.033 Uiso 1 1 calc R . .
C14 C 0.29745(16) 0.39036(19) 0.98686(11) 0.0198(5) Uani 1 1 d . . .
C15 C 0.36097(16) 0.4083(2) 0.94365(11) 0.0212(5) Uani 1 1 d . . .
C36 C 0.32549(17) 0.2447(2) 0.76300(12) 0.0246(5) Uani 1 1 d . . .
C1 C 0.04042(17) 0.0763(2) 1.10164(11) 0.0277(6) Uani 1 1 d . . .
H1A H 0.0655 0.1365 1.1314 0.042 Uiso 1 1 calc R . .
H1B H 0.0357 0.0056 1.1250 0.042 Uiso 1 1 calc R . .
H1C H -0.0189 0.0992 1.0791 0.042 Uiso 1 1 calc R . .
C28 C -0.04166(17) 0.0857(2) 0.66490(11) 0.0253(6) Uani 1 1 d . . .
H28 H -0.0470 0.0478 0.6253 0.030 Uiso 1 1 calc R . .
C27 C -0.09693(17) 0.1766(2) 0.67125(11) 0.0256(6) Uani 1 1 d . . .
H27 H -0.1401 0.2011 0.6359 0.031 Uiso 1 1 calc R . .
C35 C 0.33360(19) 0.3246(2) 0.71588(13) 0.0311(6) Uani 1 1 d . . .
H35 H 0.3810 0.3172 0.6934 0.037 Uiso 1 1 calc R . .
C11 C 0.19309(17) 0.3994(2) 1.12771(11) 0.0270(6) Uani 1 1 d . . .
H11A H 0.1352 0.4381 1.1200 0.040 Uiso 1 1 calc R . .
H11B H 0.2363 0.4445 1.1573 0.040 Uiso 1 1 calc R . .
H11C H 0.1869 0.3240 1.1460 0.040 Uiso 1 1 calc R . .
C34 C 0.27488(18) 0.4130(2) 0.70158(12) 0.0298(6) Uani 1 1 d . . .
H34 H 0.2813 0.4666 0.6697 0.036 Uiso 1 1 calc R . .
C9 C 0.33728(18) -0.2452(2) 0.95510(13) 0.0302(6) Uani 1 1 d . . .
H9 H 0.3708 -0.3068 0.9763 0.036 Uiso 1 1 calc R . .
C5 C 0.23803(15) -0.08631(19) 0.95735(11) 0.0206(5) Uani 1 1 d . . .
C10 C 0.28943(17) -0.1758(2) 0.98826(12) 0.0254(6) Uani 1 1 d . . .
H10 H 0.2914 -0.1888 1.0321 0.031 Uiso 1 1 calc R . .
C6 C 0.23671(16) -0.06975(19) 0.89302(11) 0.0211(5) Uani 1 1 d . . .
H6 H 0.2012 -0.0105 0.8711 0.025 Uiso 1 1 calc R . .
C17 C 0.50119(18) 0.3718(3) 0.91241(13) 0.0347(7) Uani 1 1 d . . .
H17 H 0.5575 0.3347 0.9199 0.042 Uiso 1 1 calc R . .
C39 C 0.50735(17) 0.0034(2) 0.91413(12) 0.0295(6) Uani 1 1 d . . .
H39A H 0.4564 -0.0153 0.9346 0.035 Uiso 1 1 calc R . .
H39B H 0.5308 0.0788 0.9299 0.035 Uiso 1 1 calc R . .
C40 C 0.57988(18) -0.0862(2) 0.93185(12) 0.0329(6) Uani 1 1 d . . .
H40A H 0.5576 -0.1601 0.9145 0.049 Uiso 1 1 calc R . .
H40B H 0.5966 -0.0915 0.9781 0.049 Uiso 1 1 calc R . .
H40C H 0.6322 -0.0645 0.9144 0.049 Uiso 1 1 calc R . .
N7 N 0.40496(19) 0.0935(3) 0.82588(12) 0.0509(8) Uani 1 1 d . . .
C38 C 0.47573(17) 0.0087(2) 0.84294(12) 0.0288(6) Uani 1 1 d . . .
H38A H 0.5265 0.0286 0.8225 0.035 Uiso 1 1 calc R . .
H38B H 0.4532 -0.0670 0.8271 0.035 Uiso 1 1 calc R . .
C37 C 0.3936(2) 0.1583(3) 0.77909(15) 0.0456(8) Uani 1 1 d . . .
H37 H 0.4341 0.1500 0.7509 0.055 Uiso 1 1 calc R . .
H1 H 0.0513(15) 0.2891(19) 1.0478(11) 0.019(6) Uiso 1 1 d . . .
H41 H 0.354(2) 0.092(3) 0.8476(17) 0.080(12) Uiso 1 1 d . . .

loop_
_atom_site_aniso_label
_atom_site_aniso_U_11
_atom_site_aniso_U_22
_atom_site_aniso_U_33
_atom_site_aniso_U_23
_atom_site_aniso_U_13
_atom_site_aniso_U_12
C16 0.0244(15) 0.0389(16) 0.0309(15) 0.0106(12) 0.0072(12) 0.0036(12)
Zn1 0.01563(15) 0.01688(14) 0.01721(14) 0.00038(11) 0.00456(10) 0.00049(11)
Cl1 0.0229(3) 0.0280(3) 0.0296(3) -0.0009(3) 0.0039(3) 0.0074(3)
N5 0.0169(10) 0.0195(10) 0.0170(10) 0.0002(8) 0.0064(8) 0.0006(8)
N3 0.0176(11) 0.0202(10) 0.0180(10) -0.0010(8) 0.0071(8) 0.0005(8)
N6 0.0186(11) 0.0170(10) 0.0154(10) -0.0001(7) 0.0052(8) 0.0006(8)
C32 0.0224(14) 0.0252(13) 0.0221(13) -0.0001(10) 0.0064(10) -0.0014(10)
C23 0.0162(12) 0.0158(11) 0.0205(12) 0.0037(9) 0.0036(9) 0.0009(9)
O1 0.0208(9) 0.0185(8) 0.0211(9) 0.0021(6) 0.0085(7) 0.0012(7)
O2 0.0356(12) 0.0360(11) 0.0424(12) 0.0027(9) 0.0127(9) -0.0021(9)
N1 0.0188(11) 0.0202(10) 0.0166(10) 0.0010(8) 0.0053(8) -0.0004(8)
C22 0.0157(12) 0.0113(11) 0.0221(12) 0.0023(9) 0.0043(9) 0.0003(9)
N2 0.0166(10) 0.0193(10) 0.0184(10) -0.0001(8) 0.0044(8) -0.0004(8)
C31 0.0201(13) 0.0191(12) 0.0210(12) -0.0033(9) 0.0053(10) -0.0052(10)
O4 0.0623(16) 0.0645(16) 0.0399(13) -0.0146(11) 0.0225(11) 0.0006(12)
C25 0.0157(12) 0.0185(12) 0.0172(11) 0.0018(9) 0.0057(9) -0.0031(9)
O5 0.0320(12) 0.0591(14) 0.0579(15) -0.0045(12) -0.0115(11) 0.0047(10)
N4 0.0169(11) 0.0181(10) 0.0201(10) -0.0004(8) 0.0047(8) 0.0001(8)
B1 0.0180(14) 0.0202(14) 0.0164(13) -0.0007(10) 0.0042(11) -0.0002(10)
C24 0.0177(12) 0.0135(11) 0.0173(11) 0.0033(9) 0.0031(9) -0.0007(9)
C26 0.0219(13) 0.0231(13) 0.0218(13) 0.0010(10) 0.0054(10) 0.0039(10)
C30 0.0216(13) 0.0210(12) 0.0180(12) 0.0033(9) 0.0030(10) 0.0009(10)
C3 0.0265(14) 0.0188(12) 0.0219(13) 0.0032(10) 0.0016(10) -0.0031(10)
C21 0.0203(13) 0.0249(13) 0.0237(13) 0.0014(10) 0.0064(10) 0.0038(10)
C33 0.0265(14) 0.0236(13) 0.0267(14) 0.0025(10) 0.0005(11) -0.0002(11)
O3 0.0407(13) 0.0295(11) 0.0832(17) 0.0186(11) 0.0189(12) 0.0102(9)
C20 0.0223(14) 0.0197(13) 0.0291(14) 0.0000(10) 0.0019(11) 0.0011(10)
C29 0.0276(14) 0.0225(13) 0.0264(13) -0.0005(10) 0.0112(11) 0.0037(11)
C18 0.0266(15) 0.0309(15) 0.0261(14) -0.0027(11) 0.0093(11) -0.0092(11)
C13 0.0203(13) 0.0219(13) 0.0259(13) -0.0029(10) -0.0005(10) -0.0030(10)
C12 0.0251(14) 0.0150(12) 0.0216(12) -0.0002(9) 0.0029(10) 0.0019(10)
C2 0.0203(13) 0.0262(13) 0.0169(12) 0.0026(10) 0.0019(10) -0.0062(10)
C4 0.0190(13) 0.0190(12) 0.0177(12) 0.0005(9) -0.0014(10) -0.0022(10)
C19 0.0349(16) 0.0200(13) 0.0251(13) 0.0018(10) 0.0072(11) -0.0045(11)
C7 0.0275(14) 0.0203(13) 0.0232(13) -0.0015(10) 0.0041(11) -0.0039(10)
C8 0.0266(15) 0.0213(14) 0.0360(15) -0.0054(11) 0.0076(12) 0.0003(10)
C14 0.0190(13) 0.0134(11) 0.0267(13) 0.0017(9) 0.0035(10) 0.0006(9)
C15 0.0203(13) 0.0180(12) 0.0247(13) -0.0020(10) 0.0026(10) -0.0039(10)
C36 0.0261(14) 0.0217(12) 0.0288(14) 0.0012(10) 0.0119(11) -0.0016(10)
C1 0.0292(15) 0.0332(15) 0.0215(13) 0.0041(11) 0.0067(11) -0.0050(12)
C28 0.0304(15) 0.0299(14) 0.0172(12) -0.0053(10) 0.0086(11) -0.0009(11)
C27 0.0261(14) 0.0336(14) 0.0156(12) 0.0006(10) 0.0005(10) 0.0016(11)
C35 0.0358(16) 0.0293(15) 0.0332(15) 0.0044(11) 0.0192(13) -0.0020(12)
C11 0.0300(15) 0.0291(14) 0.0215(13) -0.0055(10) 0.0043(11) -0.0034(11)
C34 0.0370(16) 0.0266(14) 0.0269(14) 0.0060(11) 0.0089(12) -0.0033(12)
C9 0.0286(15) 0.0213(13) 0.0370(16) 0.0034(11) -0.0031(12) 0.0050(11)
C5 0.0179(13) 0.0164(12) 0.0259(13) 0.0000(10) 0.0002(10) -0.0027(9)
C10 0.0273(14) 0.0220(13) 0.0255(13) 0.0039(10) 0.0015(11) 0.0015(11)
C6 0.0221(13) 0.0146(12) 0.0247(13) 0.0014(9) -0.0001(10) -0.0011(9)
C17 0.0207(14) 0.0490(18) 0.0351(16) 0.0079(13) 0.0069(12) 0.0062(12)
C39 0.0281(15) 0.0348(15) 0.0272(14) -0.0019(11) 0.0091(12) 0.0024(12)
C40 0.0301(16) 0.0426(17) 0.0266(14) 0.0046(12) 0.0069(12) 0.0074(13)
N7 0.0486(18) 0.079(2) 0.0298(14) 0.0127(13) 0.0188(13) 0.0408(15)
C38 0.0249(15) 0.0357(15) 0.0268(14) 0.0028(11) 0.0071(11) 0.0102(12)
C37 0.047(2) 0.0458(18) 0.056(2) 0.0223(16) 0.0398(16) 0.0195(15)

loop_
_atom_type_symbol
_atom_type_description
_atom_type_scat_dispersion_real
_atom_type_scat_dispersion_imag
_atom_type_scat_source
C C 0.0033 0.0016 'International Tables Vol C Tables 4.2.6.8 and 6.1.1.4'
H H 0.0000 0.0000 'International Tables Vol C Tables 4.2.6.8 and 6.1.1.4'
B B 0.0013 0.0007 'International Tables Vol C Tables 4.2.6.8 and 6.1.1.4'
N N 0.0061 0.0033 'International Tables Vol C Tables 4.2.6.8 and 6.1.1.4'
O O 0.0106 0.0060 'International Tables Vol C Tables 4.2.6.8 and 6.1.1.4'
Cl Cl 0.1484 0.1585 'International Tables Vol C Tables 4.2.6.8 and 6.1.1.4'
Zn Zn 0.2839 1.4301 'International Tables Vol C Tables 4.2.6.8 and 6.1.1.4'

loop_
_geom_angle_atom_site_label_1
_geom_angle_atom_site_label_2
_geom_angle_atom_site_label_3
_geom_angle
_geom_angle_site_symmetry_1
_geom_angle_site_symmetry_3
_geom_angle_publ_flag
C15 C16 C17 120.7(2) . . ?
C15 C16 H16 119.7 . . ?
C17 C16 H16 119.7 . . ?
O1 Zn1 N4 118.10(7) . . ?
O1 Zn1 N6 126.10(7) . . ?
N4 Zn1 N6 96.26(8) . . ?
O1 Zn1 N2 123.39(7) . . ?
N4 Zn1 N2 94.63(8) . . ?
N6 Zn1 N2 90.54(7) . . ?
O4 Cl1 O3 110.65(14) . . ?
O4 Cl1 O2 109.51(13) . . ?
O3 Cl1 O2 109.80(12) . . ?
O4 Cl1 O5 109.51(14) . . ?
O3 Cl1 O5 108.57(14) . . ?
O2 Cl1 O5 108.77(13) . . ?
C22 N5 N6 109.38(18) . . ?
C22 N5 B1 129.00(19) . . ?
N6 N5 B1 119.84(18) . . ?
C12 N3 N4 109.72(19) . . ?
C12 N3 B1 129.70(19) . . ?
N4 N3 B1 119.60(18) . . ?
C24 N6 N5 106.89(18) . . ?
C24 N6 Zn1 142.37(16) . . ?
N5 N6 Zn1 110.25(14) . . ?
C33 C32 C31 121.2(2) . . ?
C33 C32 H32 119.4 . . ?
C31 C32 H32 119.4 . . ?
C22 C23 C24 106.0(2) . . ?
C22 C23 H23 127.0 . . ?
C24 C23 H23 127.0 . . ?
C31 O1 Zn1 122.20(14) . . ?
C31 O1 H41 103.2(11) . . ?
Zn1 O1 H41 129.2(11) . . ?
C2 N1 N2 109.58(18) . . ?
C2 N1 B1 130.0(2) . . ?
N2 N1 B1 120.24(18) . . ?
N5 C22 C23 108.1(2) . . ?
N5 C22 C21 122.8(2) . . ?
C23 C22 C21 129.1(2) . . ?
C4 N2 N1 107.02(18) . . ?
C4 N2 Zn1 141.32(16) . . ?
N1 N2 Zn1 111.18(13) . . ?
O1 C31 C32 122.9(2) . . ?
O1 C31 C36 119.2(2) . . ?
C32 C31 C36 117.8(2) . . ?
C26 C25 C30 118.7(2) . . ?
C26 C25 C24 120.4(2) . . ?
C30 C25 C24 120.7(2) . . ?
C14 N4 N3 106.76(18) . . ?
C14 N4 Zn1 133.33(16) . . ?
N3 N4 Zn1 111.48(14) . . ?
N5 B1 N3 110.37(19) . . ?
N5 B1 N1 108.39(18) . . ?
N3 B1 N1 106.96(19) . . ?
N5 B1 H1 109.7(12) . . ?
N3 B1 H1 110.5(12) . . ?
N1 B1 H1 110.8(12) . . ?
N6 C24 C23 109.6(2) . . ?
N6 C24 C25 121.5(2) . . ?
C23 C24 C25 128.5(2) . . ?
C27 C26 C25 120.4(2) . . ?
C27 C26 H26 119.8 . . ?
C25 C26 H26 119.8 . . ?
C29 C30 C25 120.7(2) . . ?
C29 C30 H30 119.6 . . ?
C25 C30 H30 119.6 . . ?
C2 C3 C4 106.2(2) . . ?
C2 C3 H3 126.9 . . ?
C4 C3 H3 126.9 . . ?
C22 C21 H21A 109.5 . . ?
C22 C21 H21B 109.5 . . ?
H21A C21 H21B 109.5 . . ?
C22 C21 H21C 109.5 . . ?
H21A C21 H21C 109.5 . . ?
H21B C21 H21C 109.5 . . ?
C32 C33 C34 121.1(2) . . ?
C32 C33 H33 119.4 . . ?
C34 C33 H33 119.4 . . ?
C19 C20 C15 120.3(2) . . ?
C19 C20 H20 119.8 . . ?
C15 C20 H20 119.8 . . ?
C28 C29 C30 120.1(2) . . ?
C28 C29 H29 120.0 . . ?
C30 C29 H29 120.0 . . ?
C19 C18 C17 119.7(2) . . ?
C19 C18 H18 120.1 . . ?
C17 C18 H18 120.1 . . ?
C12 C13 C14 106.3(2) . . ?
C12 C13 H13 126.8 . . ?
C14 C13 H13 126.8 . . ?
N3 C12 C13 107.7(2) . . ?
N3 C12 C11 122.2(2) . . ?
C13 C12 C11 130.1(2) . . ?
N1 C2 C3 107.8(2) . . ?
N1 C2 C1 122.4(2) . . ?
C3 C2 C1 129.7(2) . . ?
N2 C4 C3 109.4(2) . . ?
N2 C4 C5 121.2(2) . . ?
C3 C4 C5 129.4(2) . . ?
C18 C19 C20 120.2(2) . . ?
C18 C19 H19 119.9 . . ?
C20 C19 H19 119.9 . . ?
C6 C7 C8 120.2(2) . . ?
C6 C7 H7 119.9 . . ?
C8 C7 H7 119.9 . . ?
C9 C8 C7 119.1(2) . . ?
C9 C8 H8 120.5 . . ?
C7 C8 H8 120.5 . . ?
N4 C14 C13 109.5(2) . . ?
N4 C14 C15 120.1(2) . . ?
C13 C14 C15 130.4(2) . . ?
C16 C15 C20 118.7(2) . . ?
C16 C15 C14 121.5(2) . . ?
C20 C15 C14 119.8(2) . . ?
C35 C36 C31 119.7(2) . . ?
C35 C36 C37 118.8(2) . . ?
C31 C36 C37 121.3(2) . . ?
C2 C1 H1A 109.5 . . ?
C2 C1 H1B 109.5 . . ?
H1A C1 H1B 109.5 . . ?
C2 C1 H1C 109.5 . . ?
H1A C1 H1C 109.5 . . ?
H1B C1 H1C 109.5 . . ?
C29 C28 C27 119.9(2) . . ?
C29 C28 H28 120.1 . . ?
C27 C28 H28 120.1 . . ?
C28 C27 C26 120.2(2) . . ?
C28 C27 H27 119.9 . . ?
C26 C27 H27 119.9 . . ?
C34 C35 C36 121.6(2) . . ?
C34 C35 H35 119.2 . . ?
C36 C35 H35 119.2 . . ?
C12 C11 H11A 109.5 . . ?
C12 C11 H11B 109.5 . . ?
H11A C11 H11B 109.5 . . ?
C12 C11 H11C 109.5 . . ?
H11A C11 H11C 109.5 . . ?
H11B C11 H11C 109.5 . . ?
C35 C34 C33 118.5(2) . . ?
C35 C34 H34 120.7 . . ?
C33 C34 H34 120.7 . . ?
C10 C9 C8 121.0(2) . . ?
C10 C9 H9 119.5 . . ?
C8 C9 H9 119.5 . . ?
C6 C5 C10 118.4(2) . . ?
C6 C5 C4 121.1(2) . . ?
C10 C5 C4 120.5(2) . . ?
C9 C10 C5 120.2(2) . . ?
C9 C10 H10 119.9 . . ?
C5 C10 H10 119.9 . . ?
C7 C6 C5 121.1(2) . . ?
C7 C6 H6 119.4 . . ?
C5 C6 H6 119.4 . . ?
C18 C17 C16 120.3(3) . . ?
C18 C17 H17 119.9 . . ?
C16 C17 H17 119.9 . . ?
C38 C39 C40 110.9(2) . . ?
C38 C39 H39A 109.5 . . ?
C40 C39 H39A 109.5 . . ?
C38 C39 H39B 109.5 . . ?
C40 C39 H39B 109.5 . . ?
H39A C39 H39B 108.0 . . ?
C39 C40 H40A 109.5 . . ?
C39 C40 H40B 109.5 . . ?
H40A C40 H40B 109.5 . . ?
C39 C40 H40C 109.5 . . ?
H40A C40 H40C 109.5 . . ?
H40B C40 H40C 109.5 . . ?
C37 N7 C38 126.8(3) . . ?
C37 N7 H41 113(2) . . ?
C38 N7 H41 119(2) . . ?
N7 C38 C39 111.0(2) . . ?
N7 C38 H38A 109.4 . . ?
C39 C38 H38A 109.4 . . ?
N7 C38 H38B 109.4 . . ?
C39 C38 H38B 109.4 . . ?
H38A C38 H38B 108.0 . . ?
N7 C37 C36 127.1(3) . . ?
N7 C37 H37 116.5 . . ?
C36 C37 H37 116.5 . . ?

loop_
_geom_bond_atom_site_label_1
_geom_bond_atom_site_label_2
_geom_bond_distance
_geom_bond_site_symmetry_2
_geom_bond_publ_flag
C16 C15 1.383(3) . ?
C16 C17 1.384(4) . ?
C16 H16 0.9500 . ?
Zn1 O1 1.8924(16) . ?
Zn1 N4 2.0095(19) . ?
Zn1 N6 2.0268(19) . ?
Zn1 N2 2.0357(19) . ?
Cl1 O4 1.423(2) . ?
Cl1 O3 1.423(2) . ?
Cl1 O2 1.4282(19) . ?
Cl1 O5 1.437(2) . ?
N5 C22 1.352(3) . ?
N5 N6 1.377(2) . ?
N5 B1 1.547(3) . ?
N3 C12 1.354(3) . ?
N3 N4 1.370(2) . ?
N3 B1 1.554(3) . ?
N6 C24 1.341(3) . ?
C32 C33 1.373(3) . ?
C32 C31 1.402(3) . ?
C32 H32 0.9500 . ?
C23 C22 1.379(3) . ?
C23 C24 1.395(3) . ?
C23 H23 0.9500 . ?
O1 C31 1.333(3) . ?
O1 H41 1.89(4) . ?
N1 C2 1.348(3) . ?
N1 N2 1.374(3) . ?
N1 B1 1.555(3) . ?
C22 C21 1.491(3) . ?
N2 C4 1.343(3) . ?
C31 C36 1.410(3) . ?
C25 C26 1.388(3) . ?
C25 C30 1.392(3) . ?
C25 C24 1.483(3) . ?
N4 C14 1.346(3) . ?
B1 H1 1.11(2) . ?
C26 C27 1.386(3) . ?
C26 H26 0.9500 . ?
C30 C29 1.383(3) . ?
C30 H30 0.9500 . ?
C3 C2 1.383(3) . ?
C3 C4 1.392(3) . ?
C3 H3 0.9500 . ?
C21 H21A 0.9800 . ?
C21 H21B 0.9800 . ?
C21 H21C 0.9800 . ?
C33 C34 1.397(3) . ?
C33 H33 0.9500 . ?
C20 C19 1.390(3) . ?
C20 C15 1.392(3) . ?
C20 H20 0.9500 . ?
C29 C28 1.377(3) . ?
C29 H29 0.9500 . ?
C18 C19 1.373(4) . ?
C18 C17 1.379(4) . ?
C18 H18 0.9500 . ?
C13 C12 1.375(3) . ?
C13 C14 1.392(3) . ?
C13 H13 0.9500 . ?
C12 C11 1.491(3) . ?
C2 C1 1.495(3) . ?
C4 C5 1.468(3) . ?
C19 H19 0.9500 . ?
C7 C6 1.380(3) . ?
C7 C8 1.387(3) . ?
C7 H7 0.9500 . ?
C8 C9 1.386(4) . ?
C8 H8 0.9500 . ?
C14 C15 1.482(3) . ?
C36 C35 1.403(3) . ?
C36 C37 1.447(4) . ?
C1 H1A 0.9800 . ?
C1 H1B 0.9800 . ?
C1 H1C 0.9800 . ?
C28 C27 1.383(3) . ?
C28 H28 0.9500 . ?
C27 H27 0.9500 . ?
C35 C34 1.368(4) . ?
C35 H35 0.9500 . ?
C11 H11A 0.9800 . ?
C11 H11B 0.9800 . ?
C11 H11C 0.9800 . ?
C34 H34 0.9500 . ?
C9 C10 1.381(4) . ?
C9 H9 0.9500 . ?
C5 C6 1.392(3) . ?
C5 C10 1.401(3) . ?
C10 H10 0.9500 . ?
C6 H6 0.9500 . ?
C17 H17 0.9500 . ?
C39 C38 1.514(3) . ?
C39 C40 1.522(4) . ?
C39 H39A 0.9900 . ?
C39 H39B 0.9900 . ?
C40 H40A 0.9800 . ?
C40 H40B 0.9800 . ?
C40 H40C 0.9800 . ?
N7 C37 1.246(4) . ?
N7 C38 1.464(3) . ?
N7 H41 0.98(4) . ?
C38 H38A 0.9900 . ?
C38 H38B 0.9900 . ?
C37 H37 0.9500 . ?

loop_
_geom_hbond_atom_site_label_D
_geom_hbond_atom_site_label_H
_geom_hbond_atom_site_label_A
_geom_hbond_distance_DH
_geom_hbond_distance_HA
_geom_hbond_distance_DA
_geom_hbond_angle_DHA
_geom_hbond_site_symmetry_A
N7 H41 O1 0.98(4) 1.89(4) 2.671(3) 135(3) .
